data_4026060
loop_
_publ_author_name
'Daniela Vuluga'
'Julien Legros'
'Benoit Crousse'
'Alexandra M. Z. Slawin'
'Christian Laurence'
'Pierre Nicolet'
'Dani\`ele Bonnet-Delpon'

_publ_section_title
;
 Influence of the Structure of Polyfluorinated Alcohols on Br\/onsted
 Acidity/Hydrogen-Bond Donor Ability and Consequences on the Promoter
 Effect
;
_journal_name_full 'Journal of Organic Chemistry'
_journal_page_first 1126
_journal_page_last 1133
_journal_paper_doi 10.1021/jo1023816
_journal_volume 76
_journal_year 2011
_chemical_formula_moiety '(C9 H6 F6)2,C4 H10 N2'
_chemical_formula_sum 'C22 H22 F12 N2 O2'
_chemical_formula_weight 574.42
_chemical_name_systematic
; 
 ? 
;
_space_group_IT_number 2
_symmetry_cell_setting triclinic
_symmetry_space_group_name_Hall '-P 1'
_symmetry_space_group_name_H-M 'P -1'
_atom_sites_solution_hydrogens geom
_atom_sites_solution_primary direct
_atom_sites_solution_secondary difmap
_audit_creation_method SHELXL-97
_cell_angle_alpha 62.113(19)
_cell_angle_beta 73.42(2)
_cell_angle_gamma 73.39(2)
_cell_formula_units_Z 4
_cell_length_a 13.483(2)
_cell_length_b 13.951(3)
_cell_length_c 14.8923(10)
_cell_measurement_reflns_used 8885
_cell_measurement_temperature 125(2)
_cell_measurement_theta_max 26.3666
_cell_measurement_theta_min 1.5735
_cell_volume 2334.3(8)
_computing_cell_refinement 'CrystalClear (Rigaku Corp., 2004)'
_computing_data_collection 'CrystalClear (Rigaku Corp., 2004)'
_computing_data_reduction 'CrystalClear (Rigaku Corp., 2004)'
_computing_molecular_graphics 'Bruker SHELXTL'
_computing_publication_material 'Bruker SHELXTL'
_computing_structure_refinement 'Bruker SHELXTL'
_computing_structure_solution 'Bruker SHELXTL'
_diffrn_ambient_temperature 125(2)
_diffrn_measured_fraction_theta_full 0.984
_diffrn_measured_fraction_theta_max 0.982
_diffrn_measurement_device_type ccd
_diffrn_measurement_method '\w scans'
_diffrn_radiation_monochromator graphite
_diffrn_radiation_source 'fine-focus sealed tube'
_diffrn_radiation_type MoK\a
_diffrn_radiation_wavelength 0.71073
_diffrn_reflns_av_R_equivalents 0.0542
_diffrn_reflns_av_sigmaI/netI 0.0551
_diffrn_reflns_limit_h_max 15
_diffrn_reflns_limit_h_min -16
_diffrn_reflns_limit_k_max 16
_diffrn_reflns_limit_k_min -16
_diffrn_reflns_limit_l_max 17
_diffrn_reflns_limit_l_min -17
_diffrn_reflns_number 28299
_diffrn_reflns_theta_full 25.00
_diffrn_reflns_theta_max 25.35
_diffrn_reflns_theta_min 1.60
_exptl_absorpt_coefficient_mu 0.169
_exptl_absorpt_correction_T_max 1.0000
_exptl_absorpt_correction_T_min 0.7556
_exptl_absorpt_correction_type multi-scan
_exptl_absorpt_process_details 'Jacobson, R. (1998) Private communication'
_exptl_crystal_colour Colorless
_exptl_crystal_density_diffrn 1.635
_exptl_crystal_description Platelet
_exptl_crystal_F_000 1168
_exptl_crystal_size_max 0.2000
_exptl_crystal_size_mid 0.2000
_exptl_crystal_size_min 0.0300
_refine_diff_density_max 0.732
_refine_diff_density_min -0.608
_refine_diff_density_rms 0.083
_refine_ls_extinction_method none
_refine_ls_goodness_of_fit_ref 1.151
_refine_ls_hydrogen_treatment mixed
_refine_ls_matrix_type full
_refine_ls_number_parameters 718
_refine_ls_number_reflns 8383
_refine_ls_number_restraints 8
_refine_ls_restrained_S_all 1.152
_refine_ls_R_factor_all 0.0934
_refine_ls_R_factor_gt 0.0851
_refine_ls_shift/su_max 0.040
_refine_ls_shift/su_mean 0.004
_refine_ls_structure_factor_coef Fsqd
_refine_ls_weighting_details 'calc w=1/[\s^2^(Fo^2^)+(0.1043P)^2^+3.9908P] where P=(Fo^2^+2Fc^2^)/3'
_refine_ls_weighting_scheme calc
_refine_ls_wR_factor_gt 0.2387
_refine_ls_wR_factor_ref 0.2456
_reflns_number_gt 7576
_reflns_number_total 8383
_reflns_threshold_expression >2sigma(I)
_cod_data_source_file jo1023816_si_003.cif
_cod_data_source_block legros3
_cod_original_cell_volume 2334.2(6)
_cod_database_code 4026060

loop_
_symmetry_equiv_pos_as_xyz
'x, y, z'
'-x, -y, -z'

loop_
_atom_site_label
_atom_site_type_symbol
_atom_site_fract_x
_atom_site_fract_y
_atom_site_fract_z
_atom_site_U_iso_or_equiv
_atom_site_adp_type
_atom_site_occupancy
_atom_site_symmetry_multiplicity
_atom_site_calc_flag
_atom_site_refinement_flags
N1 N 0.0090(3) 0.3198(3) 0.8324(3) 0.0448(9) Uani 1 1 d D
H1A H 0.037(3) 0.2432(18) 0.881(2) 0.031(10) Uiso 1 1 d D
H1B H -0.0595(19) 0.345(3) 0.872(2) 0.024(9) Uiso 1 1 d D
C2 C 0.0799(3) 0.4044(3) 0.7937(3) 0.0344(9) Uani 1 1 d .
H2A H 0.0902 0.4114 0.8535 0.041 Uiso 1 1 calc R
H2B H 0.1496 0.3776 0.7601 0.041 Uiso 1 1 calc R
C3 C 0.0363(2) 0.5135(2) 0.7201(2) 0.0187(6) Uani 1 1 d .
H3A H -0.0292 0.5447 0.7558 0.022 Uiso 1 1 calc R
H3B H 0.0873 0.5636 0.6940 0.022 Uiso 1 1 calc R
N4 N 0.0137(3) 0.5068(3) 0.6335(3) 0.0432(9) Uani 1 1 d D
H4A H -0.021(3) 0.5811(19) 0.585(2) 0.026(9) Uiso 1 1 d D
H4B H 0.0853(19) 0.485(3) 0.595(3) 0.032(10) Uiso 1 1 d D
C5 C -0.0576(3) 0.4225(3) 0.6686(3) 0.0319(8) Uani 1 1 d .
H5A H -0.1282 0.4488 0.7012 0.038 Uiso 1 1 calc R
H5B H -0.0657 0.4164 0.6075 0.038 Uiso 1 1 calc R
C6 C -0.0139(2) 0.3120(2) 0.7432(2) 0.0168(6) Uani 1 1 d .
H6A H 0.0517 0.2806 0.7077 0.020 Uiso 1 1 calc R
H6B H -0.0649 0.2619 0.7692 0.020 Uiso 1 1 calc R
N7 N 0.9925(3) -0.0198(3) 0.3626(3) 0.0432(9) Uani 1 1 d D
H7A H 1.024(3) -0.0972(18) 0.410(2) 0.026(9) Uiso 1 1 d D
H7B H 0.9221(18) 0.002(3) 0.401(2) 0.022(9) Uiso 1 1 d D
C8 C 1.0638(3) 0.0645(3) 0.3235(3) 0.0319(8) Uani 1 1 d .
H8A H 1.0738 0.0722 0.3830 0.038 Uiso 1 1 calc R
H8B H 1.1336 0.0369 0.2906 0.038 Uiso 1 1 calc R
C9 C 1.0219(2) 0.1724(2) 0.2495(2) 0.0196(7) Uani 1 1 d .
H9A H 1.0745 0.2211 0.2217 0.024 Uiso 1 1 calc R
H9B H 0.9580 0.2057 0.2851 0.024 Uiso 1 1 calc R
N10 N 0.9957(3) 0.1652(3) 0.1636(3) 0.0474(9) Uani 1 1 d D
H10A H 1.0665(18) 0.143(3) 0.124(2) 0.024(9) Uiso 1 1 d D
H10B H 0.966(2) 0.2408(17) 0.115(2) 0.014(8) Uiso 1 1 d D
C11 C 0.9243(3) 0.0811(3) 0.2008(3) 0.0350(9) Uani 1 1 d .
H11A H 0.8545 0.1072 0.2347 0.042 Uiso 1 1 calc R
H11B H 0.9145 0.0745 0.1407 0.042 Uiso 1 1 calc R
C12 C 0.9703(2) -0.0289(2) 0.2748(2) 0.0169(6) Uani 1 1 d .
H12A H 0.9206 -0.0804 0.3013 0.020 Uiso 1 1 calc R
H12B H 1.0363 -0.0589 0.2388 0.020 Uiso 1 1 calc R
C13 C 0.3018(3) 0.0733(3) 0.6163(3) 0.0278(8) Uani 1 1 d .
F1 F 0.30262(17) -0.00551(16) 0.71094(16) 0.0351(5) Uani 1 1 d .
F2 F 0.25368(17) 0.04168(18) 0.56877(18) 0.0388(5) Uani 1 1 d .
F3 F 0.40193(15) 0.07481(16) 0.56601(16) 0.0327(5) Uani 1 1 d .
O14 O 0.14458(17) 0.17417(19) 0.67638(19) 0.0276(5) Uani 1 1 d .
C14 C 0.2443(2) 0.1845(3) 0.6206(3) 0.0248(7) Uani 1 1 d .
C15 C 0.2328(3) 0.2727(3) 0.5103(3) 0.0286(8) Uani 1 1 d .
F4 F 0.19652(17) 0.37241(17) 0.50934(17) 0.0379(5) Uani 1 1 d .
F5 F 0.16298(18) 0.2538(2) 0.47336(18) 0.0431(6) Uani 1 1 d .
F6 F 0.32207(18) 0.27995(19) 0.43975(16) 0.0407(6) Uani 1 1 d .
C16 C 0.3111(2) 0.2129(3) 0.6701(3) 0.0225(7) Uani 1 1 d .
C17 C 0.2892(3) 0.1744(3) 0.7774(3) 0.0265(7) Uani 1 1 d .
H17A H 0.2317 0.1368 0.8160 0.032 Uiso 1 1 calc R
C18 C 0.3497(3) 0.1902(3) 0.8284(3) 0.0319(8) Uani 1 1 d .
H18A H 0.3343 0.1619 0.9016 0.038 Uiso 1 1 calc R
C19 C 0.4324(3) 0.2468(3) 0.7743(3) 0.0308(8) Uani 1 1 d .
H19A H 0.4733 0.2581 0.8098 0.037 Uiso 1 1 calc R
C20 C 0.4547(3) 0.2866(3) 0.6679(3) 0.0320(8) Uani 1 1 d .
H20A H 0.5113 0.3259 0.6302 0.038 Uiso 1 1 calc R
C21 C 0.3960(3) 0.2702(3) 0.6154(3) 0.0260(7) Uani 1 1 d .
H21A H 0.4129 0.2975 0.5422 0.031 Uiso 1 1 calc R
C22 C 0.7766(3) 0.2387(3) 0.4755(3) 0.0307(8) Uani 1 1 d .
F7 F 0.84703(19) 0.26292(19) 0.50734(19) 0.0451(6) Uani 1 1 d .
F8 F 0.69175(19) 0.2250(2) 0.54965(16) 0.0444(6) Uani 1 1 d .
F9 F 0.81819(18) 0.14099(17) 0.47298(17) 0.0407(6) Uani 1 1 d .
O23 O 0.85502(18) 0.3429(2) 0.3056(2) 0.0296(6) Uani 1 1 d .
C23 C 0.7569(3) 0.3262(3) 0.3679(3) 0.0247(7) Uani 1 1 d .
C24 C 0.6954(3) 0.4348(3) 0.3744(3) 0.0259(7) Uani 1 1 d .
F10 F 0.59694(15) 0.42676(17) 0.42700(16) 0.0324(5) Uani 1 1 d .
F11 F 0.74097(16) 0.46863(17) 0.42199(17) 0.0347(5) Uani 1 1 d .
F12 F 0.69055(16) 0.51476(16) 0.28072(16) 0.0321(5) Uani 1 1 d .
C25 C 0.6941(2) 0.2924(3) 0.3204(3) 0.0227(7) Uani 1 1 d .
C26 C 0.7160(3) 0.3282(3) 0.2136(3) 0.0281(8) Uani 1 1 d .
H26A H 0.7721 0.3676 0.1738 0.034 Uiso 1 1 calc R
C27 C 0.6566(3) 0.3069(3) 0.1645(3) 0.0345(9) Uani 1 1 d .
H27A H 0.6719 0.3324 0.0916 0.041 Uiso 1 1 calc R
C28 C 0.5752(3) 0.2488(3) 0.2217(3) 0.0340(8) Uani 1 1 d .
H28A H 0.5347 0.2345 0.1879 0.041 Uiso 1 1 calc R
C29 C 0.5528(3) 0.2115(3) 0.3280(3) 0.0325(8) Uani 1 1 d .
H29A H 0.4975 0.1708 0.3672 0.039 Uiso 1 1 calc R
C30 C 0.6109(3) 0.2331(3) 0.3779(3) 0.0271(8) Uani 1 1 d .
H30A H 0.5945 0.2080 0.4509 0.033 Uiso 1 1 calc R
C31 C 0.2795(3) 0.9226(3) 0.1363(3) 0.0265(7) Uani 1 1 d .
F13 F 0.28619(17) 0.89958(17) 0.23244(16) 0.0346(5) Uani 1 1 d .
F14 F 0.22610(17) 1.02622(17) 0.09723(18) 0.0396(5) Uani 1 1 d .
F15 F 0.37748(15) 0.92547(17) 0.08133(16) 0.0324(5) Uani 1 1 d .
O32 O 0.13044(17) 0.83566(19) 0.20266(18) 0.0260(5) Uani 1 1 d .
C32 C 0.2254(3) 0.8379(3) 0.1366(3) 0.0244(7) Uani 1 1 d .
C33 C 0.2030(3) 0.8792(3) 0.0265(3) 0.0316(8) Uani 1 1 d .
F16 F 0.12404(18) 0.96523(19) 0.00516(18) 0.0437(6) Uani 1 1 d .
F17 F 0.17368(17) 0.79908(18) 0.01874(16) 0.0376(5) Uani 1 1 d .
F18 F 0.28503(17) 0.91032(18) -0.04982(15) 0.0375(5) Uani 1 1 d .
C34 C 0.3016(2) 0.7271(3) 0.1693(3) 0.0227(7) Uani 1 1 d .
C35 C 0.2952(3) 0.6608(3) 0.2752(3) 0.0256(7) Uani 1 1 d .
H35A H 0.2434 0.6840 0.3230 0.031 Uiso 1 1 calc R
C36 C 0.3633(3) 0.5625(3) 0.3104(3) 0.0318(8) Uani 1 1 d .
H36A H 0.3583 0.5183 0.3826 0.038 Uiso 1 1 calc R
C37 C 0.4387(3) 0.5273(3) 0.2425(3) 0.0343(9) Uani 1 1 d .
H37A H 0.4852 0.4588 0.2675 0.041 Uiso 1 1 calc R
C38 C 0.4463(3) 0.5926(3) 0.1369(3) 0.0327(8) Uani 1 1 d .
H38A H 0.4982 0.5686 0.0897 0.039 Uiso 1 1 calc R
C39 C 0.3789(3) 0.6920(3) 0.1003(3) 0.0280(8) Uani 1 1 d .
H39A H 0.3851 0.7366 0.0281 0.034 Uiso 1 1 calc R
C40 C 0.7933(3) 0.6304(3) -0.0233(3) 0.0313(8) Uani 1 1 d .
F19 F 0.71141(18) 0.59850(19) 0.05155(16) 0.0399(5) Uani 1 1 d .
F20 F 0.87384(19) 0.54700(19) -0.00006(18) 0.0445(6) Uani 1 1 d .
F21 F 0.81889(17) 0.71369(17) -0.01735(16) 0.0351(5) Uani 1 1 d .
O41 O 0.87055(18) 0.66907(19) -0.19872(18) 0.0273(5) Uani 1 1 d .
C41 C 0.7727(3) 0.6672(3) -0.1331(3) 0.0245(7) Uani 1 1 d .
C42 C 0.7266(3) 0.5781(3) -0.1333(3) 0.0283(8) Uani 1 1 d .
C43 C 0.6967(3) 0.7761(3) -0.1693(3) 0.0238(7) Uani 1 1 d .
F22 F 0.62878(16) 0.57225(17) -0.07969(17) 0.0355(5) Uani 1 1 d .
F23 F 0.78421(18) 0.47672(17) -0.09244(19) 0.0419(6) Uani 1 1 d .
F24 F 0.72420(18) 0.59849(18) -0.22944(17) 0.0374(5) Uani 1 1 d .
C44 C 0.7040(3) 0.8406(3) -0.2761(3) 0.0268(7) Uani 1 1 d .
H44A H 0.7570 0.8166 -0.3227 0.032 Uiso 1 1 calc R
C45 C 0.6353(3) 0.9383(3) -0.3139(3) 0.0330(8) Uani 1 1 d .
H45A H 0.6417 0.9814 -0.3864 0.040 Uiso 1 1 calc R
C46 C 0.5574(3) 0.9741(3) -0.2480(3) 0.0320(8) Uani 1 1 d .
H46A H 0.5099 1.0414 -0.2745 0.038 Uiso 1 1 calc R
C47 C 0.5488(3) 0.9111(3) -0.1423(3) 0.0311(8) Uani 1 1 d .
H47A H 0.4954 0.9358 -0.0964 0.037 Uiso 1 1 calc R
C48 C 0.6174(3) 0.8124(3) -0.1030(3) 0.0282(8) Uani 1 1 d .
H48A H 0.6101 0.7694 -0.0305 0.034 Uiso 1 1 calc R

loop_
_atom_site_aniso_label
_atom_site_aniso_U_11
_atom_site_aniso_U_22
_atom_site_aniso_U_33
_atom_site_aniso_U_23
_atom_site_aniso_U_13
_atom_site_aniso_U_12
N1 0.048(2) 0.046(2) 0.0386(19) -0.0135(17) -0.0113(16) -0.0096(17)
C2 0.037(2) 0.035(2) 0.0315(19) -0.0085(16) -0.0135(16) -0.0092(16)
C3 0.0130(14) 0.0165(14) 0.0251(16) -0.0086(13) -0.0017(12) -0.0026(11)
N4 0.0373(19) 0.0429(19) 0.047(2) -0.0127(17) -0.0147(16) -0.0072(16)
C5 0.0300(18) 0.0307(18) 0.0333(19) -0.0092(16) -0.0114(15) -0.0047(15)
C6 0.0151(14) 0.0145(14) 0.0187(15) -0.0057(12) -0.0024(11) -0.0025(11)
N7 0.045(2) 0.043(2) 0.0370(19) -0.0080(16) -0.0141(16) -0.0112(16)
C8 0.0290(18) 0.0343(19) 0.0339(19) -0.0138(16) -0.0079(15) -0.0066(15)
C9 0.0155(14) 0.0166(14) 0.0268(16) -0.0110(13) 0.0018(12) -0.0053(11)
N10 0.041(2) 0.039(2) 0.049(2) -0.0054(17) -0.0127(17) -0.0059(16)
C11 0.0320(19) 0.0282(19) 0.038(2) -0.0015(16) -0.0181(16) -0.0049(15)
C12 0.0177(14) 0.0112(13) 0.0216(15) -0.0050(12) -0.0081(12) -0.0012(11)
C13 0.0246(17) 0.0303(18) 0.0285(18) -0.0135(15) -0.0042(14) -0.0034(14)
F1 0.0374(12) 0.0245(10) 0.0363(12) -0.0101(9) -0.0034(9) -0.0033(9)
F2 0.0347(11) 0.0435(12) 0.0515(13) -0.0322(11) -0.0099(10) -0.0026(10)
F3 0.0232(10) 0.0322(11) 0.0376(11) -0.0170(9) 0.0019(8) -0.0010(8)
O14 0.0167(11) 0.0316(12) 0.0384(14) -0.0203(11) 0.0011(10) -0.0057(9)
C14 0.0201(16) 0.0305(17) 0.0259(17) -0.0148(15) -0.0016(13) -0.0048(13)
C15 0.0227(17) 0.0319(18) 0.0302(18) -0.0138(15) -0.0059(14) -0.0008(14)
F4 0.0423(12) 0.0283(11) 0.0352(12) -0.0112(9) -0.0127(10) 0.0072(9)
F5 0.0407(12) 0.0512(14) 0.0434(13) -0.0250(11) -0.0214(10) 0.0060(10)
F6 0.0385(12) 0.0462(13) 0.0236(11) -0.0101(10) -0.0018(9) 0.0001(10)
C16 0.0162(15) 0.0202(15) 0.0273(17) -0.0097(14) -0.0032(12) 0.0011(12)
C17 0.0241(17) 0.0225(16) 0.0254(17) -0.0048(14) -0.0020(13) -0.0051(13)
C18 0.0346(19) 0.0324(19) 0.0277(18) -0.0120(15) -0.0118(15) 0.0006(15)
C19 0.0273(18) 0.0256(17) 0.045(2) -0.0187(16) -0.0144(15) 0.0014(14)
C20 0.0239(17) 0.0276(18) 0.044(2) -0.0160(16) -0.0050(15) -0.0042(14)
C21 0.0217(16) 0.0261(17) 0.0234(17) -0.0077(14) 0.0018(13) -0.0050(13)
C22 0.0306(18) 0.0295(18) 0.0300(19) -0.0120(15) -0.0093(15) 0.0005(15)
F7 0.0474(13) 0.0456(13) 0.0500(14) -0.0223(11) -0.0312(11) 0.0069(11)
F8 0.0506(14) 0.0453(13) 0.0243(11) -0.0083(10) -0.0065(10) -0.0012(11)
F9 0.0501(13) 0.0254(11) 0.0414(13) -0.0103(10) -0.0202(11) 0.0059(10)
O23 0.0202(11) 0.0319(13) 0.0399(14) -0.0205(11) -0.0001(10) -0.0048(10)
C23 0.0218(16) 0.0228(16) 0.0269(17) -0.0105(14) -0.0025(13) -0.0020(13)
C24 0.0224(16) 0.0264(17) 0.0279(17) -0.0114(14) -0.0037(13) -0.0039(13)
F10 0.0239(10) 0.0335(11) 0.0376(11) -0.0181(9) -0.0009(8) -0.0011(8)
F11 0.0331(11) 0.0364(11) 0.0455(12) -0.0267(10) -0.0104(9) -0.0014(9)
F12 0.0363(11) 0.0216(10) 0.0308(11) -0.0073(9) -0.0071(9) 0.0003(8)
C25 0.0210(15) 0.0201(15) 0.0253(17) -0.0088(13) -0.0044(13) -0.0024(12)
C26 0.0311(18) 0.0241(17) 0.0242(17) -0.0060(14) -0.0028(14) -0.0072(14)
C27 0.048(2) 0.0281(18) 0.0264(18) -0.0078(15) -0.0082(16) -0.0097(16)
C28 0.036(2) 0.0286(18) 0.045(2) -0.0183(17) -0.0168(17) -0.0025(15)
C29 0.0236(17) 0.0258(17) 0.049(2) -0.0178(17) -0.0055(16) -0.0041(14)
C30 0.0229(16) 0.0234(16) 0.0307(18) -0.0114(14) -0.0009(14) -0.0021(13)
C31 0.0213(16) 0.0298(18) 0.0246(17) -0.0106(15) -0.0001(13) -0.0044(14)
F13 0.0367(11) 0.0389(11) 0.0349(11) -0.0195(10) -0.0037(9) -0.0120(9)
F14 0.0356(12) 0.0240(10) 0.0511(14) -0.0113(10) -0.0073(10) -0.0024(9)
F15 0.0254(10) 0.0345(11) 0.0364(11) -0.0159(9) 0.0029(8) -0.0108(9)
O32 0.0196(11) 0.0262(12) 0.0302(13) -0.0115(10) -0.0011(9) -0.0051(9)
C32 0.0216(16) 0.0282(17) 0.0226(16) -0.0087(14) -0.0028(13) -0.0078(13)
C33 0.0260(17) 0.0350(19) 0.0282(18) -0.0066(16) -0.0081(14) -0.0060(15)
F16 0.0390(12) 0.0403(13) 0.0399(13) -0.0059(10) -0.0203(10) 0.0038(10)
F17 0.0425(12) 0.0473(13) 0.0295(11) -0.0142(10) -0.0117(9) -0.0155(10)
F18 0.0383(12) 0.0438(12) 0.0205(10) -0.0035(9) -0.0023(9) -0.0139(10)
C34 0.0167(15) 0.0251(16) 0.0272(17) -0.0109(14) -0.0024(12) -0.0068(13)
C35 0.0274(17) 0.0267(17) 0.0225(16) -0.0101(14) -0.0040(13) -0.0055(14)
C36 0.0299(18) 0.0305(18) 0.0344(19) -0.0080(16) -0.0122(15) -0.0082(15)
C37 0.0289(18) 0.0272(18) 0.050(2) -0.0173(17) -0.0132(16) -0.0018(15)
C38 0.0260(18) 0.0331(19) 0.044(2) -0.0227(17) -0.0030(15) -0.0048(15)
C39 0.0254(17) 0.0361(19) 0.0259(17) -0.0152(15) 0.0001(14) -0.0112(15)
C40 0.0327(19) 0.0282(18) 0.0286(18) -0.0075(15) -0.0058(15) -0.0070(15)
F19 0.0466(13) 0.0414(12) 0.0233(11) -0.0053(9) -0.0021(9) -0.0148(10)
F20 0.0465(14) 0.0380(13) 0.0414(13) -0.0101(10) -0.0221(11) 0.0057(10)
F21 0.0409(12) 0.0375(11) 0.0325(11) -0.0141(9) -0.0123(9) -0.0105(9)
O41 0.0230(12) 0.0252(12) 0.0316(13) -0.0136(10) -0.0008(10) -0.0025(9)
C41 0.0243(16) 0.0263(17) 0.0202(16) -0.0086(14) -0.0030(13) -0.0037(13)
C42 0.0275(18) 0.0260(17) 0.0293(18) -0.0115(15) -0.0011(14) -0.0060(14)
C43 0.0232(16) 0.0243(16) 0.0265(17) -0.0098(14) -0.0062(13) -0.0078(13)
F22 0.0300(11) 0.0391(12) 0.0399(12) -0.0190(10) 0.0032(9) -0.0148(9)
F23 0.0429(13) 0.0247(11) 0.0524(14) -0.0134(10) -0.0061(11) -0.0057(9)
F24 0.0458(13) 0.0410(12) 0.0354(12) -0.0212(10) -0.0022(10) -0.0183(10)
C44 0.0258(17) 0.0318(18) 0.0256(17) -0.0146(15) -0.0023(13) -0.0072(14)
C45 0.038(2) 0.0285(18) 0.0314(19) -0.0068(16) -0.0137(16) -0.0072(16)
C46 0.0321(19) 0.0253(17) 0.042(2) -0.0134(16) -0.0132(16) -0.0044(15)
C47 0.0210(16) 0.0384(19) 0.041(2) -0.0252(17) 0.0008(14) -0.0063(15)
C48 0.0259(17) 0.0339(18) 0.0275(18) -0.0162(15) 0.0004(14) -0.0086(14)

loop_
_atom_type_symbol
_atom_type_description
_atom_type_scat_dispersion_real
_atom_type_scat_dispersion_imag
_atom_type_scat_source
C C 0.0033 0.0016 'International Tables Vol C Tables 4.2.6.8 and 6.1.1.4'
H H 0.0000 0.0000 'International Tables Vol C Tables 4.2.6.8 and 6.1.1.4'
N N 0.0061 0.0033 'International Tables Vol C Tables 4.2.6.8 and 6.1.1.4'
O O 0.0106 0.0060 'International Tables Vol C Tables 4.2.6.8 and 6.1.1.4'
F F 0.0171 0.0103 'International Tables Vol C Tables 4.2.6.8 and 6.1.1.4'

loop_
_geom_angle_atom_site_label_1
_geom_angle_atom_site_label_2
_geom_angle_atom_site_label_3
_geom_angle
C6 N1 C2 110.6(3)
C6 N1 H1A 108(2)
C2 N1 H1A 115(2)
C6 N1 H1B 109(2)
C2 N1 H1B 108(2)
H1A N1 H1B 106(3)
C3 C2 N1 112.7(3)
C3 C2 H2A 109.1
N1 C2 H2A 109.1
C3 C2 H2B 109.1
N1 C2 H2B 109.1
H2A C2 H2B 107.8
N4 C3 C2 111.3(3)
N4 C3 H3A 109.4
C2 C3 H3A 109.4
N4 C3 H3B 109.4
C2 C3 H3B 109.4
H3A C3 H3B 108.0
C3 N4 C5 112.4(3)
C3 N4 H4A 112(2)
C5 N4 H4A 109(2)
C3 N4 H4B 104(2)
C5 N4 H4B 111(2)
H4A N4 H4B 108(3)
C6 C5 N4 111.8(3)
C6 C5 H5A 109.3
N4 C5 H5A 109.3
C6 C5 H5B 109.3
N4 C5 H5B 109.3
H5A C5 H5B 107.9
C5 C6 N1 110.7(3)
C5 C6 H6A 109.5
N1 C6 H6A 109.5
C5 C6 H6B 109.5
N1 C6 H6B 109.5
H6A C6 H6B 108.1
C12 N7 C8 110.7(3)
C12 N7 H7A 107(2)
C8 N7 H7A 113(2)
C12 N7 H7B 106(2)
C8 N7 H7B 112(2)
H7A N7 H7B 108(3)
C9 C8 N7 113.0(3)
C9 C8 H8A 109.0
N7 C8 H8A 109.0
C9 C8 H8B 109.0
N7 C8 H8B 109.0
H8A C8 H8B 107.8
C8 C9 N10 111.7(3)
C8 C9 H9A 109.3
N10 C9 H9A 109.3
C8 C9 H9B 109.3
N10 C9 H9B 109.3
H9A C9 H9B 107.9
C9 N10 C11 112.6(3)
C9 N10 H10A 105(2)
C11 N10 H10A 111(2)
C9 N10 H10B 109.2(19)
C11 N10 H10B 113.1(19)
H10A N10 H10B 106(3)
C12 C11 N10 111.1(3)
C12 C11 H11A 109.4
N10 C11 H11A 109.4
C12 C11 H11B 109.4
N10 C11 H11B 109.4
H11A C11 H11B 108.0
N7 C12 C11 110.5(3)
N7 C12 H12A 109.6
C11 C12 H12A 109.6
N7 C12 H12B 109.6
C11 C12 H12B 109.6
H12A C12 H12B 108.1
F1 C13 F3 108.0(3)
F1 C13 F2 106.5(3)
F3 C13 F2 106.4(3)
F1 C13 C14 110.0(3)
F3 C13 C14 113.2(3)
F2 C13 C14 112.4(3)
O14 C14 C16 112.6(3)
O14 C14 C15 107.0(3)
C16 C14 C15 112.2(3)
O14 C14 C13 109.2(3)
C16 C14 C13 106.5(3)
C15 C14 C13 109.3(3)
F4 C15 F6 106.6(3)
F4 C15 F5 106.5(3)
F6 C15 F5 106.0(3)
F4 C15 C14 110.9(3)
F6 C15 C14 115.2(3)
F5 C15 C14 111.3(3)
C17 C16 C21 117.8(3)
C17 C16 C14 117.4(3)
C21 C16 C14 124.8(3)
C18 C17 C16 121.0(3)
C18 C17 H17A 119.5
C16 C17 H17A 119.5
C17 C18 C19 120.8(3)
C17 C18 H18A 119.6
C19 C18 H18A 119.6
C18 C19 C20 119.1(3)
C18 C19 H19A 120.5
C20 C19 H19A 120.5
C19 C20 C21 121.0(3)
C19 C20 H20A 119.5
C21 C20 H20A 119.5
C20 C21 C16 120.2(3)
C20 C21 H21A 119.9
C16 C21 H21A 119.9
F8 C22 F9 107.1(3)
F8 C22 F7 106.6(3)
F9 C22 F7 106.3(3)
F8 C22 C23 115.2(3)
F9 C22 C23 110.2(3)
F7 C22 C23 111.1(3)
O23 C23 C25 110.0(3)
O23 C23 C22 106.9(3)
C25 C23 C22 113.0(3)
O23 C23 C24 109.2(3)
C25 C23 C24 107.8(3)
C22 C23 C24 109.8(3)
F12 C24 F10 108.3(3)
F12 C24 F11 106.6(3)
F10 C24 F11 106.2(3)
F12 C24 C23 110.3(3)
F10 C24 C23 112.4(3)
F11 C24 C23 112.7(3)
C26 C25 C30 118.6(3)
C26 C25 C23 117.8(3)
C30 C25 C23 123.5(3)
C27 C26 C25 120.7(3)
C27 C26 H26A 119.6
C25 C26 H26A 119.6
C28 C27 C26 120.3(3)
C28 C27 H27A 119.9
C26 C27 H27A 119.9
C27 C28 C29 119.9(3)
C27 C28 H28A 120.1
C29 C28 H28A 120.1
C28 C29 C30 120.5(3)
C28 C29 H29A 119.8
C30 C29 H29A 119.8
C29 C30 C25 120.1(3)
C29 C30 H30A 119.9
C25 C30 H30A 119.9
F13 C31 F15 106.8(3)
F13 C31 F14 106.6(3)
F15 C31 F14 105.9(3)
F13 C31 C32 110.7(3)
F15 C31 C32 113.9(3)
F14 C31 C32 112.5(3)
O32 C32 C34 113.5(3)
O32 C32 C33 107.7(3)
C34 C32 C33 112.3(3)
O32 C32 C31 108.1(3)
C34 C32 C31 106.6(3)
C33 C32 C31 108.4(3)
F16 C33 F18 106.4(3)
F16 C33 F17 106.4(3)
F18 C33 F17 107.1(3)
F16 C33 C32 112.0(3)
F18 C33 C32 114.6(3)
F17 C33 C32 110.0(3)
C39 C34 C35 118.9(3)
C39 C34 C32 124.0(3)
C35 C34 C32 117.0(3)
C36 C35 C34 120.4(3)
C36 C35 H35A 119.8
C34 C35 H35A 119.8
C35 C36 C37 120.8(4)
C35 C36 H36A 119.6
C37 C36 H36A 119.6
C36 C37 C38 119.5(3)
C36 C37 H37A 120.2
C38 C37 H37A 120.2
C39 C38 C37 120.4(3)
C39 C38 H38A 119.8
C37 C38 H38A 119.8
C38 C39 C34 120.0(3)
C38 C39 H39A 120.0
C34 C39 H39A 120.0
F20 C40 F19 106.6(3)
F20 C40 F21 106.2(3)
F19 C40 F21 107.5(3)
F20 C40 C41 112.1(3)
F19 C40 C41 113.9(3)
F21 C40 C41 110.2(3)
O41 C41 C43 113.3(3)
O41 C41 C42 105.6(3)
C43 C41 C42 108.6(3)
O41 C41 C40 107.2(3)
C43 C41 C40 112.6(3)
C42 C41 C40 109.2(3)
F24 C42 F22 107.6(3)
F24 C42 F23 106.8(3)
F22 C42 F23 106.5(3)
F24 C42 C41 110.5(3)
F22 C42 C41 112.7(3)
F23 C42 C41 112.4(3)
C48 C43 C44 118.4(3)
C48 C43 C41 123.7(3)
C44 C43 C41 117.8(3)
C45 C44 C43 120.7(3)
C45 C44 H44A 119.7
C43 C44 H44A 119.7
C46 C45 C44 120.6(3)
C46 C45 H45A 119.7
C44 C45 H45A 119.7
C45 C46 C47 119.4(3)
C45 C46 H46A 120.3
C47 C46 H46A 120.3
C48 C47 C46 120.6(3)
C48 C47 H47A 119.7
C46 C47 H47A 119.7
C47 C48 C43 120.2(3)
C47 C48 H48A 119.9
C43 C48 H48A 119.9

loop_
_geom_bond_atom_site_label_1
_geom_bond_atom_site_label_2
_geom_bond_distance
N1 C6 1.505(5)
N1 C2 1.527(5)
N1 H1A 1.008(18)
N1 H1B 1.011(18)
C2 C3 1.470(5)
C2 H2A 0.9900
C2 H2B 0.9900
C3 N4 1.455(5)
C3 H3A 0.9900
C3 H3B 0.9900
N4 C5 1.539(5)
N4 H4A 1.013(18)
N4 H4B 1.014(18)
C5 C6 1.487(4)
C5 H5A 0.9900
C5 H5B 0.9900
C6 H6A 0.9900
C6 H6B 0.9900
N7 C12 1.489(5)
N7 C8 1.528(5)
N7 H7A 1.022(18)
N7 H7B 1.007(18)
C8 C9 1.454(5)
C8 H8A 0.9900
C8 H8B 0.9900
C9 N10 1.473(5)
C9 H9A 0.9900
C9 H9B 0.9900
N10 C11 1.530(5)
N10 H10A 1.018(18)
N10 H10B 1.002(17)
C11 C12 1.490(4)
C11 H11A 0.9900
C11 H11B 0.9900
C12 H12A 0.9900
C12 H12B 0.9900
C13 F1 1.322(4)
C13 F3 1.345(4)
C13 F2 1.354(4)
C13 C14 1.545(5)
O14 C14 1.371(4)
C14 C16 1.539(5)
C14 C15 1.543(5)
C15 F4 1.331(4)
C15 F6 1.346(4)
C15 F5 1.354(4)
C16 C17 1.397(5)
C16 C21 1.412(5)
C17 C18 1.379(5)
C17 H17A 0.9500
C18 C19 1.382(5)
C18 H18A 0.9500
C19 C20 1.383(5)
C19 H19A 0.9500
C20 C21 1.384(5)
C20 H20A 0.9500
C21 H21A 0.9500
C22 F8 1.330(4)
C22 F9 1.332(4)
C22 F7 1.353(4)
C22 C23 1.536(5)
O23 C23 1.392(4)
C23 C25 1.523(5)
C23 C24 1.538(5)
C24 F12 1.323(4)
C24 F10 1.341(4)
C24 F11 1.353(4)
C25 C26 1.392(5)
C25 C30 1.413(5)
C26 C27 1.392(5)
C26 H26A 0.9500
C27 C28 1.385(5)
C27 H27A 0.9500
C28 C29 1.384(6)
C28 H28A 0.9500
C29 C30 1.390(5)
C29 H29A 0.9500
C30 H30A 0.9500
C31 F13 1.337(4)
C31 F15 1.341(4)
C31 F14 1.344(4)
C31 C32 1.553(5)
O32 C32 1.372(4)
C32 C34 1.535(5)
C32 C33 1.553(5)
C33 F16 1.335(4)
C33 F18 1.341(4)
C33 F17 1.348(4)
C34 C39 1.396(5)
C34 C35 1.397(5)
C35 C36 1.371(5)
C35 H35A 0.9500
C36 C37 1.375(5)
C36 H36A 0.9500
C37 C38 1.391(6)
C37 H37A 0.9500
C38 C39 1.378(5)
C38 H38A 0.9500
C39 H39A 0.9500
C40 F20 1.330(4)
C40 F19 1.332(4)
C40 F21 1.349(4)
C40 C41 1.551(5)
O41 C41 1.399(4)
C41 C43 1.519(5)
C41 C42 1.542(5)
C42 F24 1.331(4)
C42 F22 1.336(4)
C42 F23 1.346(4)
C43 C48 1.389(5)
C43 C44 1.405(5)
C44 C45 1.375(5)
C44 H44A 0.9500
C45 C46 1.374(5)
C45 H45A 0.9500
C46 C47 1.387(5)
C46 H46A 0.9500
C47 C48 1.386(5)
C47 H47A 0.9500
C48 H48A 0.9500

loop_
_geom_hbond_atom_site_label_D
_geom_hbond_atom_site_label_H
_geom_hbond_atom_site_label_A
_geom_hbond_distance_DH
_geom_hbond_distance_HA
_geom_hbond_distance_DA
_geom_hbond_angle_DHA
_geom_hbond_site_symmetry_A
N1 H1B F17 1.011(18) 2.52(3) 3.084(4) 115(2) 2_566
N4 H4A F5 1.013(18) 2.51(2) 3.464(4) 157(3) 2_566
N4 H4B F4 1.014(18) 2.41(3) 3.319(4) 149(3) .
N4 H4B F11 1.014(18) 2.52(3) 3.251(4) 129(3) 2_666
N7 H7A F7 1.022(18) 2.48(2) 3.463(4) 162(3) 2_756
N7 H7B F2 1.007(18) 2.48(3) 3.241(4) 132(3) 2_656
N7 H7B F9 1.007(18) 2.53(3) 3.389(5) 144(3) .
N10 H10A F14 1.018(18) 2.36(2) 3.314(4) 156(3) 1_645
N10 H10A F21 1.018(18) 2.51(3) 3.117(4) 118(2) 2_765

loop_
_geom_torsion_atom_site_label_1
_geom_torsion_atom_site_label_2
_geom_torsion_atom_site_label_3
_geom_torsion_atom_site_label_4
_geom_torsion
C6 N1 C2 C3 55.3(4)
N1 C2 C3 N4 -55.3(4)
C2 C3 N4 C5 54.0(4)
C3 N4 C5 C6 -54.1(4)
N4 C5 C6 N1 53.6(4)
C2 N1 C6 C5 -54.1(4)
C12 N7 C8 C9 55.4(4)
N7 C8 C9 N10 -53.2(4)
C8 C9 N10 C11 52.4(4)
C9 N10 C11 C12 -53.9(4)
C8 N7 C12 C11 -55.8(4)
N10 C11 C12 N7 55.4(4)
F1 C13 C14 O14 -56.9(4)
F3 C13 C14 O14 -177.7(3)
F2 C13 C14 O14 61.6(4)
F1 C13 C14 C16 65.0(3)
F3 C13 C14 C16 -55.9(4)
F2 C13 C14 C16 -176.5(3)
F1 C13 C14 C15 -173.6(3)
F3 C13 C14 C15 65.6(4)
F2 C13 C14 C15 -55.1(4)
O14 C14 C15 F4 70.2(3)
C16 C14 C15 F4 -53.7(4)
C13 C14 C15 F4 -171.6(3)
O14 C14 C15 F6 -168.7(3)
C16 C14 C15 F6 67.4(4)
C13 C14 C15 F6 -50.5(4)
O14 C14 C15 F5 -48.1(4)
C16 C14 C15 F5 -172.0(3)
C13 C14 C15 F5 70.1(3)
O14 C14 C16 C17 30.1(4)
C15 C14 C16 C17 150.8(3)
C13 C14 C16 C17 -89.7(3)
O14 C14 C16 C21 -153.3(3)
C15 C14 C16 C21 -32.6(4)
C13 C14 C16 C21 87.0(4)
C21 C16 C17 C18 -1.1(5)
C14 C16 C17 C18 175.8(3)
C16 C17 C18 C19 1.4(5)
C17 C18 C19 C20 -0.7(5)
C18 C19 C20 C21 -0.3(5)
C19 C20 C21 C16 0.6(5)
C17 C16 C21 C20 0.1(5)
C14 C16 C21 C20 -176.6(3)
F8 C22 C23 O23 169.6(3)
F9 C22 C23 O23 -69.2(4)
F7 C22 C23 O23 48.3(4)
F8 C22 C23 C25 -69.2(4)
F9 C22 C23 C25 52.0(4)
F7 C22 C23 C25 169.5(3)
F8 C22 C23 C24 51.2(4)
F9 C22 C23 C24 172.4(3)
F7 C22 C23 C24 -70.1(4)
O23 C23 C24 F12 54.4(4)
C25 C23 C24 F12 -65.1(3)
C22 C23 C24 F12 171.4(3)
O23 C23 C24 F10 175.4(3)
C25 C23 C24 F10 55.9(4)
C22 C23 C24 F10 -67.7(4)
O23 C23 C24 F11 -64.6(4)
C25 C23 C24 F11 175.9(3)
C22 C23 C24 F11 52.4(4)
O23 C23 C25 C26 -27.5(4)
C22 C23 C25 C26 -147.0(3)
C24 C23 C25 C26 91.5(3)
O23 C23 C25 C30 156.7(3)
C22 C23 C25 C30 37.3(4)
C24 C23 C25 C30 -84.3(4)
C30 C25 C26 C27 0.5(5)
C23 C25 C26 C27 -175.4(3)
C25 C26 C27 C28 -0.5(5)
C26 C27 C28 C29 -0.1(6)
C27 C28 C29 C30 0.7(5)
C28 C29 C30 C25 -0.7(5)
C26 C25 C30 C29 0.1(5)
C23 C25 C30 C29 175.8(3)
F13 C31 C32 O32 54.2(3)
F15 C31 C32 O32 174.5(3)
F14 C31 C32 O32 -64.9(3)
F13 C31 C32 C34 -68.2(3)
F15 C31 C32 C34 52.1(4)
F14 C31 C32 C34 172.7(3)
F13 C31 C32 C33 170.7(3)
F15 C31 C32 C33 -69.0(4)
F14 C31 C32 C33 51.6(4)
O32 C32 C33 F16 43.9(4)
C34 C32 C33 F16 169.6(3)
C31 C32 C33 F16 -72.9(3)
O32 C32 C33 F18 165.1(3)
C34 C32 C33 F18 -69.2(4)
C31 C32 C33 F18 48.3(4)
O32 C32 C33 F17 -74.2(3)
C34 C32 C33 F17 51.5(4)
C31 C32 C33 F17 169.0(3)
O32 C32 C34 C39 151.1(3)
C33 C32 C34 C39 28.6(4)
C31 C32 C34 C39 -90.0(4)
O32 C32 C34 C35 -32.0(4)
C33 C32 C34 C35 -154.5(3)
C31 C32 C34 C35 86.9(3)
C39 C34 C35 C36 -0.5(5)
C32 C34 C35 C36 -177.7(3)
C34 C35 C36 C37 -0.2(5)
C35 C36 C37 C38 0.4(5)
C36 C37 C38 C39 0.0(5)
C37 C38 C39 C34 -0.7(5)
C35 C34 C39 C38 1.0(5)
C32 C34 C39 C38 177.9(3)
F20 C40 C41 O41 -43.0(4)
F19 C40 C41 O41 -164.2(3)
F21 C40 C41 O41 75.0(3)
F20 C40 C41 C43 -168.2(3)
F19 C40 C41 C43 70.6(4)
F21 C40 C41 C43 -50.3(4)
F20 C40 C41 C42 71.0(4)
F19 C40 C41 C42 -50.2(4)
F21 C40 C41 C42 -171.0(3)
O41 C41 C42 F24 -54.8(3)
C43 C41 C42 F24 67.0(3)
C40 C41 C42 F24 -169.8(3)
O41 C41 C42 F22 -175.2(3)
C43 C41 C42 F22 -53.4(4)
C40 C41 C42 F22 69.7(4)
O41 C41 C42 F23 64.4(3)
C43 C41 C42 F23 -173.8(3)
C40 C41 C42 F23 -50.6(4)
O41 C41 C43 C48 -151.3(3)
C42 C41 C43 C48 91.7(4)
C40 C41 C43 C48 -29.4(5)
O41 C41 C43 C44 32.0(4)
C42 C41 C43 C44 -85.0(4)
C40 C41 C43 C44 153.9(3)
C48 C43 C44 C45 1.0(5)
C41 C43 C44 C45 177.9(3)
C43 C44 C45 C46 -0.6(5)
C44 C45 C46 C47 0.4(6)
C45 C46 C47 C48 -0.5(5)
C46 C47 C48 C43 0.9(5)
C44 C43 C48 C47 -1.1(5)
C41 C43 C48 C47 -177.8(3)
